data_2200924
loop_
_publ_author_name
'F\'abry, Jan'
'Krupkov\'a, Radmila'
'Studni\<cka, V\'aclav'

_publ_section_title
;
 4-Chloro-2-methylanilinium dihydrogenphosphate
;
_journal_issue 2
_journal_name_full 'Acta Crystallographica Section E'
_journal_page_first o105
_journal_page_last o107
_journal_paper_doi 10.1107/S1600536801021808
_journal_volume 58
_journal_year 2002
_chemical_formula_iupac 'C7 H9 Cl1 N1 1+, H2 P O4 1-'
_chemical_formula_moiety 'C7 H9 Cl1 N1 1+, H2 P O4 1-'
_chemical_formula_structural 'C7 H9 Cl1 N1 1+, H2 P O4 1-'
_chemical_formula_sum 'C7 H11 Cl N O4 P'
_chemical_formula_weight 239.59
_space_group_IT_number 14
_symmetry_cell_setting monoclinic
_symmetry_space_group_name_Hall '-P 2ybc'
_symmetry_space_group_name_H-M 'P 1 21/c 1'
_atom_sites_solution_hydrogens geom
_atom_sites_solution_primary direct
_atom_sites_solution_secondary difmap
_cell_angle_alpha 90
_cell_angle_beta 103.76(6)
_cell_angle_gamma 90
_cell_formula_units_Z 4
_cell_length_a 16.603(4)
_cell_length_b 8.339(3)
_cell_length_c 7.903(4)
_cell_measurement_reflns_used 18
_cell_measurement_temperature 290.0(10)
_cell_measurement_theta_max 15.829
_cell_measurement_theta_min 2.747
_cell_volume 1062.8(8)
_computing_cell_refinement 'LATCO (Allmann, 1988)'
_computing_data_collection 'KM4B8 (Ga\/ldecki et al., 1997)'
_computing_data_reduction 'JANA2000 (Pet\<r\'i\<cek & Du\<sek, 2000)'
_computing_molecular_graphics 'ORTEPIII (Burnett & Johnson, 1996)'
_computing_structure_refinement 'SHELXL97 (Sheldrick, 1997)'
_computing_structure_solution 'SHELXS97 (Sheldrick, 1997)'
_diffrn_measured_fraction_theta_full 1.00
_diffrn_measured_fraction_theta_max 1.00
_diffrn_measurement_device_type 'Kuma KM-4'
_diffrn_measurement_method \w-2\q
_diffrn_radiation_type 'Mo K\a'
_diffrn_radiation_wavelength .710688
_diffrn_reflns_av_R_equivalents .1408
_diffrn_reflns_av_sigmaI/netI .1767
_diffrn_reflns_limit_h_max 20
_diffrn_reflns_limit_h_min -20
_diffrn_reflns_limit_k_max 0
_diffrn_reflns_limit_k_min -10
_diffrn_reflns_limit_l_max 9
_diffrn_reflns_limit_l_min -9
_diffrn_reflns_number 4283
_diffrn_reflns_theta_full 26.30
_diffrn_reflns_theta_max 26.30
_diffrn_reflns_theta_min 1.26
_diffrn_standards_decay_% 9.8
_diffrn_standards_interval_count 200
_diffrn_standards_number 3
_exptl_absorpt_coefficient_mu .499
_exptl_absorpt_correction_T_max .9766
_exptl_absorpt_correction_T_min .9188
_exptl_absorpt_correction_type integration
_exptl_absorpt_process_details
;
Gaussian integration (Coppens, 1965)
;
_exptl_crystal_colour colourless
_exptl_crystal_density_diffrn 1.497
_exptl_crystal_density_meas ?
_exptl_crystal_description plate
_exptl_crystal_F_000 496
_exptl_crystal_size_max .301
_exptl_crystal_size_mid .143
_exptl_crystal_size_min .055
_refine_diff_density_max .231
_refine_diff_density_min -.269
_refine_ls_extinction_coef .014(3)
_refine_ls_extinction_expression Fc^*^=kFc[1+0.001xFc^2^\l^3^/sin(2\q)]^-1/4^
_refine_ls_extinction_method SHELXL97
_refine_ls_goodness_of_fit_ref .816
_refine_ls_hydrogen_treatment mixed
_refine_ls_matrix_type full
_refine_ls_number_parameters 132
_refine_ls_number_reflns 2151
_refine_ls_number_restraints 0
_refine_ls_restrained_S_all .816
_refine_ls_R_factor_all .1769
_refine_ls_R_factor_gt .0450
_refine_ls_shift/su_max .001
_refine_ls_shift/su_mean .000
_refine_ls_structure_factor_coef Fsqd
_refine_ls_weighting_details 'calc w = 1/[\s^2^(Fo^2^)+(0.1P)^2^+] where P = (Fo^2^+2Fc^2^)/3'
_refine_ls_weighting_scheme calc
_refine_ls_wR_factor_gt .1117
_refine_ls_wR_factor_ref .1697
_reflns_number_gt 911
_reflns_number_total 2151
_reflns_threshold_expression I>2\s(I)
_cod_data_source_file na6121.cif
_cod_data_source_block I
_cod_depositor_comments
;
The following automatic conversions were performed:

'_exptl_crystal_density_meas' value 'not measured' was changed to '?'
- the value is perceived as not measured.

Automatic conversion script
Id: cif_fix_values 3008 2015-01-20 13:52:24Z robertas 
;
_cod_original_cell_volume 1062.8(7)
_cod_original_sg_symbol_Hall -P2ybc
_cod_original_sg_symbol_H-M 'P 21/c'
_cod_original_formula_sum 'C7 H11 Cl1 N1 O4 P1'
_cod_database_code 2200924
_cod_database_fobs_code 2200924

loop_
_symmetry_equiv_pos_site_id
_symmetry_equiv_pos_as_xyz
1 x,y,z
2 -x,1/2+y,1/2-z
3 -x,-y,-z
4 x,-1/2-y,-1/2+z

loop_
_atom_site_label
_atom_site_fract_x
_atom_site_fract_y
_atom_site_fract_z
_atom_site_U_iso_or_equiv
_atom_site_adp_type
_atom_site_calc_flag
_atom_site_refinement_flags
_atom_site_occupancy
_atom_site_disorder_assembly
_atom_site_disorder_group
_atom_site_type_symbol
P1 .43529(8) .03782(14) .20760(16) .0370(4) Uani d . 1 . . P
O3 .52042(19) .0964(4) .2029(4) .0407(8) Uani d . 1 . . O
O1 .4420(3) -.1045(4) .3391(5) .0508(9) Uani d . 1 . . O
H1 .4610 -.1834 .3003 .076 Uiso calc R 1 . . H
O2 .3906(2) -.0258(5) .0236(4) .0537(10) Uani d . 1 . . O
H2 .4250 -.0429 -.0334 .081 Uiso calc R 1 . . H
O4 .3801(2) .1578(4) .2637(4) .0479(9) Uani d . 1 . . O
Cl .02954(12) .7927(3) -.0569(3) .1069(8) Uani d . 1 . . Cl
N .3438(2) .4280(4) .0670(5) .0388(10) Uani d . 1 . . N
H1N .3849 .4935 .1173 .058 Uiso calc R 1 . . H
H2N .3518 .3944 -.0346 .058 Uiso calc R 1 . . H
H3N .3428 .3440 .1360 .058 Uiso calc R 1 . . H
C1 .2655(3) .5128(6) .0384(6) .0403(12) Uani d . 1 . . C
C2 .1921(3) .4343(6) -.0326(7) .0530(14) Uani d . 1 . . C
C3 .1192(4) .5239(8) -.0615(8) .0675(17) Uani d . 1 . . C
H3 .0687 .4749 -.1108 .081 Uiso calc R 1 . . H
C4 .1210(4) .6838(8) -.0179(8) .0659(17) Uani d . 1 . . C
C5 .1936(4) .7599(8) .0538(10) .0760(19) Uani d . 1 . . C
H5 .1943 .8679 .0834 .091 Uiso calc R 1 . . H
C6 .2665(4) .6728(6) .0817(8) .0597(16) Uani d . 1 . . C
H6 .3167 .7228 .1303 .072 Uiso calc R 1 . . H
C7 .1901(4) .2564(7) -.0783(10) .080(2) Uani d . 1 . . C
H1C7 .2294 .2352 -.1472 .120 Uiso calc R 1 . . H
H2C7 .1355 .2277 -.1433 .120 Uiso calc R 1 . . H
H3C7 .2042 .1942 .0268 .120 Uiso calc R 1 . . H

loop_
_atom_site_aniso_label
_atom_site_aniso_U_11
_atom_site_aniso_U_22
_atom_site_aniso_U_33
_atom_site_aniso_U_12
_atom_site_aniso_U_13
_atom_site_aniso_U_23
P1 .0497(8) .0241(6) .0401(7) .0002(6) .0162(5) .0005(6)
O3 .048(2) .0318(17) .0438(19) -.0026(16) .0132(15) -.0031(14)
O1 .080(3) .0277(17) .052(2) .0044(18) .0301(18) .0022(15)
O2 .049(2) .067(2) .0457(19) -.013(2) .0132(16) -.0116(19)
O4 .063(2) .0342(18) .053(2) .0111(17) .0264(18) .0071(16)
Cl .0742(13) .1020(16) .1401(18) .0406(12) .0167(12) .0085(13)
N .047(2) .031(2) .041(2) -.0005(18) .0144(18) .0045(16)
C1 .043(3) .037(3) .043(3) .002(2) .015(2) .002(2)
C2 .053(4) .048(3) .057(3) -.004(3) .011(3) -.001(3)
C3 .053(4) .070(4) .076(4) -.003(3) .010(3) -.003(3)
C4 .053(4) .071(4) .071(4) .018(3) .010(3) .010(3)
C5 .072(5) .046(3) .108(5) .007(3) .017(4) -.006(4)
C6 .052(4) .036(3) .087(4) -.003(3) .007(3) -.006(3)
C7 .071(5) .053(4) .109(5) -.016(3) .009(4) -.025(4)

loop_
_atom_type_symbol
_atom_type_description
_atom_type_scat_dispersion_real
_atom_type_scat_dispersion_imag
_atom_type_scat_source
C C .0033 .0016 'International Tables Vol C Tables 4.2.6.8 and 6.1.1.4'
H H .0000 .0000 'International Tables Vol C Tables 4.2.6.8 and 6.1.1.4'
N N .0061 .0033 'International Tables Vol C Tables 4.2.6.8 and 6.1.1.4'
Cl Cl .1484 .1585 'International Tables Vol C Tables 4.2.6.8 and 6.1.1.4'
P P .1023 .0942 'International Tables Vol C Tables 4.2.6.8 and 6.1.1.4'
O O .0106 .0060 'International Tables Vol C Tables 4.2.6.8 and 6.1.1.4'

loop_
_geom_angle_atom_site_label_1
_geom_angle_atom_site_label_2
_geom_angle_atom_site_label_3
_geom_angle
_geom_angle_publ_flag
O4 P1 O3 115.8(2) yes
O4 P1 O2 108.4(2) yes
O3 P1 O2 109.2(2) yes
O4 P1 O1 105.2(2) yes
O3 P1 O1 110.2(2) yes
O2 P1 O1 107.7(2) yes
P1 O1 H1 109.5 no
P1 O2 H2 109.5 no
C1 N H1N 109.5 no
C1 N H2N 109.5 no
H1N N H2N 109.5 no
C1 N H3N 109.5 no
H1N N H3N 109.5 no
H2N N H3N 109.5 no
C6 C1 C2 121.2(5) no
C6 C1 N 118.5(5) no
C2 C1 N 120.3(4) no
C1 C2 C3 117.5(5) no
C1 C2 C7 121.7(5) no
C3 C2 C7 120.9(6) no
C4 C3 C2 120.8(6) no
C4 C3 H3 119.6 no
C2 C3 H3 119.6 no
C5 C4 C3 121.3(6) no
C5 C4 Cl 118.8(5) no
C3 C4 Cl 119.8(5) no
C1 C6 C5 120.8(5) no
C1 C6 H6 119.6 no
C5 C6 H6 119.6 no
C4 C5 C6 118.5(6) no
C4 C5 H5 120.8 no
C6 C5 H5 120.8 no
C2 C7 H1C7 109.5 no
C2 C7 H2C7 109.5 no
H1C7 C7 H2C7 109.5 no
C2 C7 H3C7 109.5 no
H1C7 C7 H3C7 109.5 no
H2C7 C7 H3C7 109.5 no

loop_
_geom_bond_atom_site_label_1
_geom_bond_atom_site_label_2
_geom_bond_site_symmetry_2
_geom_bond_distance
_geom_bond_publ_flag
P1 O4 . 1.493(4) yes
P1 O3 . 1.504(3) yes
P1 O2 . 1.560(4) yes
P1 O1 . 1.564(3) yes
O1 H1 . .8200 no
O2 H2 . .8200 no
Cl C4 . 1.732(6) yes
N C1 . 1.449(6) no
N H1N . .8900 no
N H2N . .8900 no
N H3N . .8900 no
C1 C6 . 1.376(7) no
C1 C2 . 1.379(7) no
C2 C3 . 1.395(8) no
C2 C7 . 1.526(8) no
C3 C4 . 1.376(9) no
C3 H3 . .9300 no
C4 C5 . 1.362(9) no
C6 C5 . 1.383(8) no
C6 H6 . .9300 no
C5 H5 . .9300 no
C7 H1C7 . .9600 no
C7 H2C7 . .9600 no
C7 H3C7 . .9600 no

loop_
_geom_hbond_atom_site_label_D
_geom_hbond_atom_site_label_H
_geom_hbond_atom_site_label_A
_geom_hbond_site_symmetry_D
_geom_hbond_site_symmetry_H
_geom_hbond_site_symmetry_A
_geom_hbond_distance_DH
_geom_hbond_distance_HA
_geom_hbond_distance_DA
_geom_hbond_angle_DHA
_geom_hbond_publ_flag
O1 H1 O3 1_555 1_555 2_645 .82 1.86 2.611(4) 151 yes
O2 H2 O3 1_555 1_555 3_655 .82 1.84 2.644(5) 166 yes
N H1N O3 1_555 1_555 2_655 .89 2.04 2.900(5) 162 yes
N H2N O4 1_555 1_555 4_565 .89 1.82 2.704(5) 173 yes
N H3N O4 1_555 1_555 1_555 .89 1.88 2.722(5) 158 yes

loop_
_cod_related_entry_id
_cod_related_entry_database
_cod_related_entry_code
1 ChemSpider 21132519
